data_7055054
loop_
_publ_author_name
'Yao, Min-Xia'
'Lu, Xing-Yun'
'Zhu, Zhao-Xia'
'Deng, Xiao-Wei'
'Jing, Su'

_publ_section_title
;
 Synthesis, structures and magnetism of a series of dinuclear and
 one-dimensional Ni--Ln complexes: single-molecule magnetic behavior in
 one-dimensional nitrate-bridged Dy analogue
;
_journal_issue 11
_journal_name_full 'New J. Chem.'
_journal_page_first 8356
_journal_paper_doi 10.1039/C5NJ01708D
_journal_volume 39
_journal_year 2015
_chemical_formula_sum 'C22 H24 N7 Ni O15 Tb'
_chemical_formula_weight 844.11
_chemical_name_systematic
;
 ?
;
_space_group_crystal_system monoclinic
_space_group_IT_number 14
_space_group_name_Hall '-P 2yn'
_space_group_name_H-M_alt 'P 1 21/n 1'
_symmetry_space_group_name_Hall '-P 2yn'
_symmetry_space_group_name_H-M 'P 1 21/n 1'
_atom_sites_solution_hydrogens geom
_audit_creation_method SHELXL-2013
_audit_update_record
;
2015-08-06 deposited with the CCDC.
2015-08-13 downloaded from the CCDC.
;
_cell_angle_alpha 90
_cell_angle_beta 96.548(4)
_cell_angle_gamma 90
_cell_formula_units_Z 4
_cell_length_a 10.309(3)
_cell_length_b 17.095(5)
_cell_length_c 17.232(5)
_cell_measurement_reflns_used 9926
_cell_measurement_temperature 296(2)
_cell_measurement_theta_max 27.55
_cell_measurement_theta_min 2.20
_cell_volume 3017.0(15)
_computing_cell_refinement 'Bruker SMART'
_computing_data_collection 'Bruker SMART'
_computing_data_reduction 'Bruker SMART'
_computing_molecular_graphics 'Bruker SHELXTL'
_computing_publication_material 'Bruker SHELXTL'
_computing_structure_refinement 'SHELXL-2013 (Sheldrick, 2013)'
_computing_structure_solution 'Bruker SHELXTL'
_diffrn_ambient_temperature 296(2)
_diffrn_measured_fraction_theta_full 0.999
_diffrn_measured_fraction_theta_max 1.000
_diffrn_measurement_device_type 'CCD area detector'
_diffrn_measurement_method 'phi and omega scans'
_diffrn_radiation_type MoK\a
_diffrn_radiation_wavelength 0.71073
_diffrn_reflns_av_R_equivalents 0.0236
_diffrn_reflns_av_unetI/netI 0.0243
_diffrn_reflns_laue_measured_fraction_full 0.999
_diffrn_reflns_laue_measured_fraction_max 1.000
_diffrn_reflns_limit_h_max 12
_diffrn_reflns_limit_h_min -12
_diffrn_reflns_limit_k_max 11
_diffrn_reflns_limit_k_min -21
_diffrn_reflns_limit_l_max 21
_diffrn_reflns_limit_l_min -21
_diffrn_reflns_number 17925
_diffrn_reflns_point_group_measured_fraction_full 0.999
_diffrn_reflns_point_group_measured_fraction_max 1.000
_diffrn_reflns_theta_full 25.242
_diffrn_reflns_theta_max 25.998
_diffrn_reflns_theta_min 1.683
_exptl_absorpt_coefficient_mu 3.031
_exptl_absorpt_correction_T_max 0.529
_exptl_absorpt_correction_T_min 0.446
_exptl_absorpt_correction_type multi-scan
_exptl_absorpt_process_details 'SADABS; Bruker, 2013'
_exptl_crystal_colour black-purple
_exptl_crystal_density_diffrn 1.858
_exptl_crystal_description block
_exptl_crystal_F_000 1672
_exptl_crystal_size_max 0.270
_exptl_crystal_size_mid 0.230
_exptl_crystal_size_min 0.210
_refine_diff_density_max 0.463
_refine_diff_density_min -0.457
_refine_diff_density_rms 0.064
_refine_ls_extinction_coef 0.00552(14)
_refine_ls_extinction_expression Fc^*^=kFc[1+0.001xFc^2^\l^3^/sin(2\q)]^-1/4^
_refine_ls_extinction_method SHELXL
_refine_ls_goodness_of_fit_ref 1.104
_refine_ls_hydrogen_treatment constr
_refine_ls_matrix_type full
_refine_ls_number_parameters 420
_refine_ls_number_reflns 5935
_refine_ls_number_restraints 6
_refine_ls_restrained_S_all 1.106
_refine_ls_R_factor_all 0.0245
_refine_ls_R_factor_gt 0.0202
_refine_ls_shift/su_max 0.001
_refine_ls_shift/su_mean 0.000
_refine_ls_structure_factor_coef Fsqd
_refine_ls_weighting_details
;
 w=1/[\s^2^(Fo^2^)+(0.0220P)^2^+0.8575P]
 where P=(Fo^2^+2Fc^2^)/3
;
_refine_ls_weighting_scheme calc
_refine_ls_wR_factor_gt 0.0495
_refine_ls_wR_factor_ref 0.0508
_reflns_Friedel_coverage 0.000
_reflns_number_gt 5319
_reflns_number_total 5935
_reflns_threshold_expression 'I > 2\s(I)'
_cod_data_source_file c5nj01708d2.cif
_cod_data_source_block 1
_cod_depositor_comments 'Adding full bibliography for 7055053--7055057.cif.'
_cod_original_cell_volume 3017.2(14)
_cod_database_code 7055054
_shelx_space_group_comment
;
The symmetry employed for this shelxl refinement is uniquely defined
by the following loop, which should always be used as a source of
symmetry information in preference to the above space-group names.
They are only intended as comments.
;
_shelx_estimated_absorpt_t_min 0.495
_shelx_estimated_absorpt_t_max 0.569
_shelxl_version_number 2013-2

loop_
_space_group_symop_operation_xyz
'x, y, z'
'-x+1/2, y+1/2, -z+1/2'
'-x, -y, -z'
'x-1/2, -y-1/2, z-1/2'

loop_
_atom_site_label
_atom_site_type_symbol
_atom_site_fract_x
_atom_site_fract_y
_atom_site_fract_z
_atom_site_U_iso_or_equiv
_atom_site_adp_type
_atom_site_occupancy
_atom_site_site_symmetry_order
_atom_site_calc_flag
_atom_site_refinement_flags_posn
_atom_site_refinement_flags_adp
Tb1 Tb 0.08000(2) 0.24081(2) 0.13012(2) 0.03551(6) Uani 1 1 d . U
Ni1 Ni -0.00953(3) 0.08762(2) 0.24488(2) 0.02849(8) Uani 1 1 d . .
C1 C 0.2642(2) 0.14343(13) 0.26401(13) 0.0324(5) Uani 1 1 d . .
C2 C 0.3640(2) 0.18749(14) 0.23544(15) 0.0377(5) Uani 1 1 d . .
C3 C 0.4935(2) 0.17181(17) 0.25757(17) 0.0493(7) Uani 1 1 d . .
H3 H 0.5576 0.2013 0.2373 0.059 Uiso 1 1 calc R U
C4 C 0.5287(2) 0.11229(18) 0.30986(18) 0.0550(7) Uani 1 1 d . .
H4 H 0.6165 0.1016 0.3247 0.066 Uiso 1 1 calc R U
C5 C 0.4352(2) 0.06918(17) 0.33982(16) 0.0470(6) Uani 1 1 d . .
H5 H 0.4599 0.0296 0.3755 0.056 Uiso 1 1 calc R U
C6 C 0.3013(2) 0.08368(14) 0.31753(14) 0.0360(5) Uani 1 1 d . .
C7 C 0.2119(2) 0.03727(14) 0.35741(14) 0.0361(5) Uani 1 1 d . .
H7 H 0.2484 0.0046 0.3972 0.043 Uiso 1 1 calc R U
C8 C -0.1037(2) -0.00356(15) 0.39624(15) 0.0426(6) Uani 1 1 d . .
H8A H -0.1255 0.0497 0.3804 0.051 Uiso 1 1 calc R U
H8B H -0.1248 -0.0103 0.4493 0.051 Uiso 1 1 calc R U
C9 C -0.1845(2) -0.05901(15) 0.34348(16) 0.0459(6) Uani 1 1 d . .
H9A H -0.1726 -0.1114 0.3647 0.055 Uiso 1 1 calc R U
H9B H -0.2757 -0.0454 0.3437 0.055 Uiso 1 1 calc R U
C10 C -0.2634(2) 0.02176(15) 0.17890(15) 0.0408(6) Uani 1 1 d . .
H10 H -0.3196 -0.0209 0.1725 0.049 Uiso 1 1 calc R U
C11 C -0.2939(2) 0.08892(16) 0.12906(14) 0.0405(6) Uani 1 1 d . .
C12 C -0.4213(3) 0.0919(2) 0.09037(18) 0.0626(8) Uani 1 1 d . .
H12 H -0.4796 0.0518 0.0979 0.075 Uiso 1 1 calc R U
C13 C -0.4608(3) 0.1519(2) 0.0425(2) 0.0756(11) Uani 1 1 d . .
H13 H -0.5462 0.1533 0.0184 0.091 Uiso 1 1 calc R U
C14 C -0.3746(3) 0.2115(2) 0.02895(17) 0.0609(8) Uani 1 1 d . .
H14 H -0.4020 0.2526 -0.0042 0.073 Uiso 1 1 calc R U
C15 C -0.2491(2) 0.20922(16) 0.06472(14) 0.0408(6) Uani 1 1 d . .
C16 C -0.2049(2) 0.14875(14) 0.11669(13) 0.0337(5) Uani 1 1 d . .
C17 C 0.4050(3) 0.31184(17) 0.1783(2) 0.0674(9) Uani 1 1 d . .
H17A H 0.4386 0.3285 0.2299 0.101 Uiso 1 1 calc R U
H17B H 0.3571 0.3539 0.1515 0.101 Uiso 1 1 calc R U
H17C H 0.4761 0.2971 0.1499 0.101 Uiso 1 1 calc R U
C18 C -0.1813(4) 0.3154(2) -0.0118(2) 0.0823(11) Uani 1 1 d . .
H18A H -0.1916 0.2849 -0.0589 0.123 Uiso 1 1 calc R U
H18B H -0.1100 0.3513 -0.0135 0.123 Uiso 1 1 calc R U
H18C H -0.2600 0.3442 -0.0074 0.123 Uiso 1 1 calc R U
C19 C 0.2140(3) -0.0749(2) 0.08871(19) 0.0742(10) Uani 1 1 d . .
H19A H 0.1639 -0.1201 0.0709 0.111 Uiso 1 1 calc R U
H19B H 0.2949 -0.0913 0.1172 0.111 Uiso 1 1 calc R U
H19C H 0.2318 -0.0441 0.0446 0.111 Uiso 1 1 calc R U
C20 C 0.1410(2) -0.02848(15) 0.13909(15) 0.0423(6) Uani 1 1 d . .
C21 C -0.2368(3) 0.28595(17) 0.36105(18) 0.0576(7) Uani 1 1 d . .
H21A H -0.2711 0.3180 0.3178 0.086 Uiso 1 1 calc R U
H21B H -0.1808 0.3168 0.3974 0.086 Uiso 1 1 calc R U
H21C H -0.3076 0.2655 0.3866 0.086 Uiso 1 1 calc R U
C22 C -0.1626(2) 0.22145(15) 0.33277(15) 0.0391(5) Uani 1 1 d . .
N1 N 0.08757(17) 0.03692(11) 0.34304(11) 0.0329(4) Uani 1 1 d . .
N2 N -0.16590(18) 0.01658(11) 0.23073(11) 0.0348(4) Uani 1 1 d . .
N3 N 0.08503(19) 0.00849(12) 0.17793(12) 0.0407(5) Uani 1 1 d . .
N4 N -0.10559(19) 0.17143(12) 0.31011(12) 0.0403(5) Uani 1 1 d . .
N5 N 0.1291(3) 0.12757(15) 0.01046(14) 0.0543(6) Uani 1 1 d . .
N6 N 0.0252(2) 0.35501(14) 0.24933(15) 0.0521(6) Uani 1 1 d . .
N7 N 0.1608(3) 0.36538(17) 0.02682(15) 0.0684(8) Uani 1 1 d . U
O1 O 0.14084(14) 0.16198(9) 0.23918(9) 0.0333(3) Uani 1 1 d . .
O2 O 0.03339(16) -0.01570(10) 0.39469(10) 0.0439(4) Uani 1 1 d . .
O3 O -0.15528(16) -0.06008(9) 0.26448(10) 0.0429(4) Uani 1 1 d . .
O4 O -0.08184(14) 0.15012(9) 0.14923(9) 0.0348(4) Uani 1 1 d . .
O5 O 0.31986(17) 0.24600(9) 0.18348(12) 0.0444(4) Uani 1 1 d . .
O6 O -0.1547(2) 0.26472(11) 0.05410(12) 0.0523(5) Uani 1 1 d . .
O7 O 0.20184(19) 0.13402(11) 0.07418(12) 0.0542(5) Uani 1 1 d . .
O8 O 0.0348(2) 0.17478(14) 0.00022(12) 0.0656(6) Uani 1 1 d . U
O9 O 0.1504(3) 0.07910(14) -0.03835(14) 0.0851(8) Uani 1 1 d . .
O10 O 0.14081(18) 0.34009(13) 0.23853(13) 0.0632(6) Uani 1 1 d . U
O11 O -0.06201(17) 0.32000(11) 0.20560(11) 0.0499(4) Uani 1 1 d . U
O12 O -0.0005(2) 0.39902(16) 0.30018(17) 0.0930(9) Uani 1 1 d . .
O13 O 0.0787(3) 0.37453(13) 0.07450(15) 0.0813(7) Uani 1 1 d . U
O14 O 0.2120(3) 0.29889(16) 0.02811(15) 0.0875(8) Uani 1 1 d . U
O15 O 0.1892(3) 0.41785(16) -0.01518(14) 0.0919(9) Uani 1 1 d . .

loop_
_atom_site_aniso_label
_atom_site_aniso_U_11
_atom_site_aniso_U_22
_atom_site_aniso_U_33
_atom_site_aniso_U_23
_atom_site_aniso_U_13
_atom_site_aniso_U_12
Tb1 0.03597(8) 0.03280(8) 0.03902(8) 0.00273(5) 0.00979(5) -0.00323(5)
Ni1 0.02609(14) 0.02899(15) 0.03045(16) 0.00000(11) 0.00355(11) -0.00140(11)
C1 0.0260(11) 0.0346(12) 0.0366(13) -0.0099(10) 0.0029(9) -0.0007(9)
C2 0.0313(12) 0.0362(12) 0.0461(14) -0.0093(11) 0.0069(10) -0.0045(10)
C3 0.0266(12) 0.0555(16) 0.0665(19) -0.0059(14) 0.0083(12) -0.0069(11)
C4 0.0255(12) 0.0669(19) 0.071(2) -0.0022(16) -0.0005(12) 0.0056(13)
C5 0.0368(13) 0.0531(16) 0.0494(16) -0.0023(13) -0.0029(11) 0.0056(12)
C6 0.0317(11) 0.0390(12) 0.0368(13) -0.0093(10) 0.0011(9) 0.0012(10)
C7 0.0375(13) 0.0349(12) 0.0343(13) -0.0021(10) -0.0027(10) 0.0037(10)
C8 0.0461(14) 0.0432(14) 0.0413(14) 0.0075(11) 0.0166(11) 0.0041(12)
C9 0.0444(14) 0.0418(14) 0.0534(17) 0.0124(12) 0.0137(12) -0.0016(12)
C10 0.0324(12) 0.0467(14) 0.0435(14) -0.0036(11) 0.0060(11) -0.0141(11)
C11 0.0309(11) 0.0544(15) 0.0356(13) 0.0007(11) 0.0007(10) -0.0040(11)
C12 0.0361(14) 0.093(2) 0.0565(19) 0.0096(17) -0.0061(13) -0.0150(15)
C13 0.0352(15) 0.119(3) 0.067(2) 0.022(2) -0.0156(14) -0.0015(18)
C14 0.0479(16) 0.084(2) 0.0486(18) 0.0178(16) -0.0033(13) 0.0166(16)
C15 0.0398(13) 0.0501(14) 0.0324(13) 0.0030(11) 0.0045(10) 0.0067(12)
C16 0.0303(11) 0.0424(13) 0.0289(12) -0.0019(10) 0.0049(9) 0.0024(10)
C17 0.0491(16) 0.0462(16) 0.108(3) 0.0044(17) 0.0115(17) -0.0204(14)
C18 0.089(2) 0.077(2) 0.076(2) 0.046(2) -0.0062(19) 0.001(2)
C19 0.067(2) 0.093(3) 0.063(2) -0.0334(19) 0.0108(16) 0.0231(19)
C20 0.0418(13) 0.0460(14) 0.0385(14) -0.0072(12) 0.0018(11) -0.0008(12)
C21 0.0692(19) 0.0480(16) 0.0580(18) -0.0067(14) 0.0169(15) 0.0169(15)
C22 0.0439(14) 0.0367(13) 0.0377(14) 0.0018(11) 0.0090(11) 0.0026(11)
N1 0.0361(10) 0.0332(10) 0.0299(10) 0.0014(8) 0.0058(8) 0.0014(8)
N2 0.0350(10) 0.0311(9) 0.0392(11) -0.0005(8) 0.0077(8) -0.0042(8)
N3 0.0429(11) 0.0401(11) 0.0395(12) -0.0063(9) 0.0065(9) -0.0026(9)
N4 0.0420(11) 0.0378(11) 0.0423(12) 0.0008(9) 0.0102(9) 0.0020(9)
N5 0.0699(17) 0.0526(14) 0.0438(14) -0.0062(11) 0.0212(13) -0.0200(13)
N6 0.0488(13) 0.0469(13) 0.0618(16) -0.0067(12) 0.0105(12) 0.0090(11)
N7 0.098(2) 0.0614(16) 0.0432(15) 0.0018(13) -0.0039(13) -0.0418(16)
O1 0.0247(7) 0.0338(8) 0.0410(9) 0.0016(7) 0.0021(6) -0.0009(6)
O2 0.0401(9) 0.0486(10) 0.0437(10) 0.0159(8) 0.0074(7) 0.0015(8)
O3 0.0504(10) 0.0294(8) 0.0493(11) 0.0020(7) 0.0065(8) -0.0046(7)
O4 0.0278(8) 0.0380(8) 0.0377(9) 0.0060(7) -0.0001(7) -0.0022(7)
O5 0.0335(9) 0.0391(9) 0.0613(12) 0.0014(8) 0.0089(8) -0.0108(7)
O6 0.0559(12) 0.0527(11) 0.0464(11) 0.0194(9) -0.0019(9) 0.0009(9)
O7 0.0549(11) 0.0524(11) 0.0567(13) -0.0093(9) 0.0130(10) -0.0004(9)
O8 0.0653(13) 0.0785(15) 0.0525(13) -0.0067(11) 0.0052(10) -0.0007(12)
O9 0.129(2) 0.0679(15) 0.0629(16) -0.0250(13) 0.0294(15) -0.0086(15)
O10 0.0434(11) 0.0684(13) 0.0775(14) -0.0352(9) 0.0060(10) 0.0036(10)
O11 0.0422(10) 0.0530(11) 0.0556(12) -0.0071(8) 0.0107(8) 0.0070(8)
O12 0.0645(14) 0.103(2) 0.113(2) -0.0636(18) 0.0134(14) 0.0188(14)
O13 0.120(2) 0.0529(13) 0.0753(17) 0.0129(12) 0.0313(15) -0.0135(14)
O14 0.125(2) 0.0752(16) 0.0736(16) -0.0009(13) 0.0590(13) -0.0366(15)
O15 0.118(2) 0.0990(18) 0.0550(14) 0.0288(13) -0.0063(13) -0.0648(17)

loop_
_atom_type_symbol
_atom_type_description
_atom_type_scat_dispersion_real
_atom_type_scat_dispersion_imag
_atom_type_scat_source
C C 0.0033 0.0016 'International Tables Vol C Tables 4.2.6.8 and 6.1.1.4'
H H 0.0000 0.0000 'International Tables Vol C Tables 4.2.6.8 and 6.1.1.4'
N N 0.0061 0.0033 'International Tables Vol C Tables 4.2.6.8 and 6.1.1.4'
O O 0.0106 0.0060 'International Tables Vol C Tables 4.2.6.8 and 6.1.1.4'
Ni Ni 0.3393 1.1124 'International Tables Vol C Tables 4.2.6.8 and 6.1.1.4'
Tb Tb -0.1723 4.1537 'International Tables Vol C Tables 4.2.6.8 and 6.1.1.4'

loop_
_geom_angle_atom_site_label_1
_geom_angle_atom_site_label_2
_geom_angle_atom_site_label_3
_geom_angle
O4 Tb1 O1 68.50(5)
O4 Tb1 O11 79.23(6)
O1 Tb1 O11 90.77(6)
O4 Tb1 O7 88.14(6)
O1 Tb1 O7 77.66(6)
O11 Tb1 O7 165.39(6)
O4 Tb1 O13 134.16(8)
O1 Tb1 O13 146.22(7)
O11 Tb1 O13 73.79(8)
O7 Tb1 O13 120.71(8)
O4 Tb1 O8 76.28(6)
O1 Tb1 O8 117.66(7)
O11 Tb1 O8 131.07(7)
O7 Tb1 O8 50.92(7)
O13 Tb1 O8 94.47(8)
O4 Tb1 O5 130.99(5)
O1 Tb1 O5 64.43(5)
O11 Tb1 O5 113.66(6)
O7 Tb1 O5 69.52(6)
O13 Tb1 O5 94.00(7)
O8 Tb1 O5 114.45(7)
O4 Tb1 O14 143.70(7)
O1 Tb1 O14 131.64(8)
O11 Tb1 O14 123.07(8)
O7 Tb1 O14 71.54(8)
O13 Tb1 O14 49.64(8)
O8 Tb1 O14 67.53(8)
O5 Tb1 O14 70.20(9)
O4 Tb1 O10 117.39(6)
O1 Tb1 O10 76.92(7)
O11 Tb1 O10 50.22(6)
O7 Tb1 O10 133.15(7)
O13 Tb1 O10 70.08(8)
O8 Tb1 O10 163.95(8)
O5 Tb1 O10 64.11(6)
O14 Tb1 O10 98.07(8)
O4 Tb1 O6 62.85(6)
O1 Tb1 O6 129.22(5)
O11 Tb1 O6 67.23(7)
O7 Tb1 O6 113.40(7)
O13 Tb1 O6 72.68(8)
O8 Tb1 O6 63.95(7)
O5 Tb1 O6 166.07(6)
O14 Tb1 O6 97.38(9)
O10 Tb1 O6 113.22(6)
O4 Tb1 Ni1 34.44(4)
O1 Tb1 Ni1 34.07(4)
O11 Tb1 Ni1 84.34(5)
O7 Tb1 Ni1 81.08(5)
O13 Tb1 Ni1 157.93(6)
O8 Tb1 Ni1 97.75(6)
O5 Tb1 Ni1 97.54(4)
O14 Tb1 Ni1 152.43(7)
O10 Tb1 Ni1 98.28(6)
O6 Tb1 Ni1 96.37(4)
N2 Ni1 O1 170.16(7)
N2 Ni1 O4 90.25(7)
O1 Ni1 O4 80.91(6)
N2 Ni1 N1 98.83(8)
O1 Ni1 N1 90.05(7)
O4 Ni1 N1 170.92(7)
N2 Ni1 N3 87.71(8)
O1 Ni1 N3 88.37(7)
O4 Ni1 N3 92.50(8)
N1 Ni1 N3 88.13(8)
N2 Ni1 N4 93.19(8)
O1 Ni1 N4 90.45(7)
O4 Ni1 N4 85.69(7)
N1 Ni1 N4 93.52(8)
N3 Ni1 N4 177.98(8)
N2 Ni1 Tb1 130.42(6)
O1 Ni1 Tb1 40.55(4)
O4 Ni1 Tb1 40.36(4)
N1 Ni1 Tb1 130.61(5)
N3 Ni1 Tb1 90.16(6)
N4 Ni1 Tb1 87.88(6)
O1 C1 C6 124.3(2)
O1 C1 C2 118.0(2)
C6 C1 C2 117.7(2)
C3 C2 O5 123.9(2)
C3 C2 C1 121.6(2)
O5 C2 C1 114.4(2)
C2 C3 C4 120.0(2)
C2 C3 H3 120.0
C4 C3 H3 120.0
C5 C4 C3 120.1(2)
C5 C4 H4 119.9
C3 C4 H4 119.9
C4 C5 C6 121.0(3)
C4 C5 H5 119.5
C6 C5 H5 119.5
C1 C6 C5 119.5(2)
C1 C6 C7 124.9(2)
C5 C6 C7 115.5(2)
N1 C7 C6 126.1(2)
N1 C7 H7 116.9
C6 C7 H7 116.9
O2 C8 C9 112.2(2)
O2 C8 H8A 109.2
C9 C8 H8A 109.2
O2 C8 H8B 109.2
C9 C8 H8B 109.2
H8A C8 H8B 107.9
O3 C9 C8 115.1(2)
O3 C9 H9A 108.5
C8 C9 H9A 108.5
O3 C9 H9B 108.5
C8 C9 H9B 108.5
H9A C9 H9B 107.5
N2 C10 C11 125.0(2)
N2 C10 H10 117.5
C11 C10 H10 117.5
C12 C11 C16 119.5(2)
C12 C11 C10 116.0(2)
C16 C11 C10 124.4(2)
C13 C12 C11 121.2(3)
C13 C12 H12 119.4
C11 C12 H12 119.4
C12 C13 C14 120.4(3)
C12 C13 H13 119.8
C14 C13 H13 119.8
C15 C14 C13 119.6(3)
C15 C14 H14 120.2
C13 C14 H14 120.2
C14 C15 O6 124.3(2)
C14 C15 C16 121.9(3)
O6 C15 C16 113.9(2)
O4 C16 C11 123.9(2)
O4 C16 C15 118.7(2)
C11 C16 C15 117.4(2)
O5 C17 H17A 109.5
O5 C17 H17B 109.5
H17A C17 H17B 109.5
O5 C17 H17C 109.5
H17A C17 H17C 109.5
H17B C17 H17C 109.5
O6 C18 H18A 109.5
O6 C18 H18B 109.5
H18A C18 H18B 109.5
O6 C18 H18C 109.5
H18A C18 H18C 109.5
H18B C18 H18C 109.5
C20 C19 H19A 109.5
C20 C19 H19B 109.5
H19A C19 H19B 109.5
C20 C19 H19C 109.5
H19A C19 H19C 109.5
H19B C19 H19C 109.5
N3 C20 C19 179.1(3)
C22 C21 H21A 109.5
C22 C21 H21B 109.5
H21A C21 H21B 109.5
C22 C21 H21C 109.5
H21A C21 H21C 109.5
H21B C21 H21C 109.5
N4 C22 C21 179.3(3)
C7 N1 O2 109.77(18)
C7 N1 Ni1 122.76(16)
O2 N1 Ni1 126.28(13)
C10 N2 O3 111.54(19)
C10 N2 Ni1 127.07(17)
O3 N2 Ni1 118.69(13)
C20 N3 Ni1 173.8(2)
C22 N4 Ni1 168.4(2)
O9 N5 O8 122.4(3)
O9 N5 O7 121.6(3)
O8 N5 O7 116.0(2)
O12 N6 O10 121.7(3)
O12 N6 O11 122.0(2)
O10 N6 O11 116.2(2)
O15 N7 O14 123.6(3)
O15 N7 O13 121.8(3)
O14 N7 O13 114.6(3)
C1 O1 Ni1 123.04(14)
C1 O1 Tb1 123.60(14)
Ni1 O1 Tb1 105.38(6)
N1 O2 C8 112.25(17)
C9 O3 N2 111.14(17)
C16 O4 Ni1 125.29(14)
C16 O4 Tb1 128.15(14)
Ni1 O4 Tb1 105.20(6)
C2 O5 C17 116.7(2)
C2 O5 Tb1 116.34(13)
C17 O5 Tb1 125.54(17)
C15 O6 C18 116.5(2)
C15 O6 Tb1 116.40(14)
C18 O6 Tb1 124.57(19)
N5 O7 Tb1 97.23(16)
N5 O8 Tb1 95.83(16)
N6 O10 Tb1 94.92(15)
N6 O11 Tb1 98.63(14)
N7 O13 Tb1 99.44(19)
N7 O14 Tb1 96.26(18)

loop_
_geom_bond_atom_site_label_1
_geom_bond_atom_site_label_2
_geom_bond_distance
Tb1 O4 2.3283(15)
Tb1 O1 2.3394(16)
Tb1 O11 2.4703(17)
Tb1 O7 2.4730(19)
Tb1 O13 2.478(2)
Tb1 O8 2.503(2)
Tb1 O5 2.5395(19)
Tb1 O14 2.544(2)
Tb1 O10 2.549(2)
Tb1 O6 2.649(2)
Tb1 Ni1 3.4695(7)
Ni1 N2 2.0109(19)
Ni1 O1 2.0158(15)
Ni1 O4 2.0332(16)
Ni1 N1 2.0562(19)
Ni1 N3 2.090(2)
Ni1 N4 2.133(2)
C1 O1 1.333(3)
C1 C6 1.400(3)
C1 C2 1.408(3)
C2 C3 1.372(3)
C2 O5 1.384(3)
C3 C4 1.380(4)
C3 H3 0.9300
C4 C5 1.361(4)
C4 H4 0.9300
C5 C6 1.412(3)
C5 H5 0.9300
C6 C7 1.448(3)
C7 N1 1.278(3)
C7 H7 0.9300
C8 O2 1.432(3)
C8 C9 1.498(4)
C8 H8A 0.9700
C8 H8B 0.9700
C9 O3 1.427(3)
C9 H9A 0.9700
C9 H9B 0.9700
C10 N2 1.270(3)
C10 C11 1.447(4)
C10 H10 0.9300
C11 C12 1.404(3)
C11 C16 1.407(3)
C12 C13 1.350(5)
C12 H12 0.9300
C13 C14 1.389(5)
C13 H13 0.9300
C14 C15 1.368(4)
C14 H14 0.9300
C15 O6 1.386(3)
C15 C16 1.409(3)
C16 O4 1.327(3)
C17 O5 1.436(3)
C17 H17A 0.9600
C17 H17B 0.9600
C17 H17C 0.9600
C18 O6 1.431(3)
C18 H18A 0.9600
C18 H18B 0.9600
C18 H18C 0.9600
C19 C20 1.449(4)
C19 H19A 0.9600
C19 H19B 0.9600
C19 H19C 0.9600
C20 N3 1.126(3)
C21 C22 1.458(4)
C21 H21A 0.9600
C21 H21B 0.9600
C21 H21C 0.9600
C22 N4 1.132(3)
N1 O2 1.424(2)
N2 O3 1.433(2)
N5 O9 1.218(3)
N5 O8 1.261(3)
N5 O7 1.262(3)
N6 O12 1.207(3)
N6 O10 1.253(3)
N6 O11 1.257(3)
N7 O15 1.209(3)
N7 O14 1.252(4)
N7 O13 1.254(4)
